data_1546014
loop_
_publ_author_name
'Cavallo, Gabriella'
'Murray, Jane S.'
'Politzer, Peter'
'Pilati, Tullio'
'Ursini, Maurizio'
'Resnati, Giuseppe'

_publ_section_title
;
 Halogen bonding in hypervalent iodine and bromine derivatives: halonium
 salts
;
_journal_issue 4
_journal_name_full IUCrJ
_journal_page_first
;
;
_journal_paper_doi 10.1107/S2052252517004262
_journal_volume 4
_journal_year 2017
_chemical_formula_moiety '2(C12 H8 I 1+),3(C3 H2 F6 O), 2(Cl 1-)'
_chemical_formula_sum 'C33 H22 Cl2 F18 I2 O3'
_chemical_formula_weight 1133.21
_chemical_name_systematic
; 
 ? 
;
_space_group_IT_number 2
_symmetry_cell_setting triclinic
_symmetry_space_group_name_Hall '-P 1'
_symmetry_space_group_name_H-M 'P -1'
_atom_sites_solution_hydrogens geom
_atom_sites_solution_primary direct
_atom_sites_solution_secondary difmap
_audit_creation_method SHELXL-97
_cell_angle_alpha 113.429(11)
_cell_angle_beta 107.498(10)
_cell_angle_gamma 101.366(10)
_cell_formula_units_Z 2
_cell_length_a 11.7183(10)
_cell_length_b 13.4322(12)
_cell_length_c 14.8978(13)
_cell_measurement_reflns_used 9825
_cell_measurement_temperature 103(2)
_cell_measurement_theta_max 33.79
_cell_measurement_theta_min 2.87
_cell_volume 1913.0(4)
_computing_cell_refinement 'Bruker SAINT'
_computing_data_collection 'Bruker APEX2'
_computing_data_reduction 'Bruker SAINT'
_computing_molecular_graphics
;
ORTEP-3 (Farrugia, L.J. (1997) Jour. Appl. Cryst. 30, 565)
Mercury (Macrae, C. F., Edgington, P. R., McCabe, P., Pidcock, E., 
Shields, G. P., Taylor, R., Towler, M. & van de Streek, J. (2006). 
J. Appl. Cryst. 39, 453-457
;
_computing_publication_material SHELXTL
_computing_structure_refinement 'SHELXL (Sheldrick, G. M. (2008). Acta Cryst. A64, 112-122)'
_computing_structure_solution
;
SIR2002 (Burla, M. C., Camalli, M., Carrozzini, B., Cascarano, G. L., 
Giacovazzo, C., Polidori, G. & Spagna, R. (2003). 
J. Appl. Cryst. 36, 1103.)
;
_diffrn_ambient_temperature 103(2)
_diffrn_measured_fraction_theta_full 0.998
_diffrn_measured_fraction_theta_max 0.868
_diffrn_measurement_device_type 'Bruker APEX-II CCD'
_diffrn_measurement_method '\f and \w scans'
_diffrn_radiation_monochromator graphite
_diffrn_radiation_source 'fine-focus sealed tube'
_diffrn_radiation_type MoK\a
_diffrn_radiation_wavelength 0.71073
_diffrn_reflns_av_R_equivalents 0.0357
_diffrn_reflns_av_sigmaI/netI 0.0484
_diffrn_reflns_limit_h_max 18
_diffrn_reflns_limit_h_min -17
_diffrn_reflns_limit_k_max 20
_diffrn_reflns_limit_k_min -21
_diffrn_reflns_limit_l_max 22
_diffrn_reflns_limit_l_min -23
_diffrn_reflns_number 49282
_diffrn_reflns_theta_full 30.00
_diffrn_reflns_theta_max 35.51
_diffrn_reflns_theta_min 3.03
_diffrn_standards_decay_% 0.00
_exptl_absorpt_coefficient_mu 1.906
_exptl_absorpt_correction_T_max 0.7458
_exptl_absorpt_correction_T_min 0.5999
_exptl_absorpt_correction_type multi-scan
_exptl_absorpt_process_details 'Bruker (2001). SADABS. Bruker AXS Inc., Madison, Wisconsin, USA.'
_exptl_crystal_colour colourless
_exptl_crystal_density_diffrn 1.967
_exptl_crystal_density_method 'not measured'
_exptl_crystal_description needle
_exptl_crystal_F_000 1092
_exptl_crystal_size_max 0.40
_exptl_crystal_size_mid 0.06
_exptl_crystal_size_min 0.05
_refine_diff_density_max 0.726
_refine_diff_density_min -0.710
_refine_diff_density_rms 0.118
_refine_ls_extinction_method none
_refine_ls_goodness_of_fit_ref 1.014
_refine_ls_hydrogen_treatment mixed
_refine_ls_matrix_type full
_refine_ls_number_parameters 536
_refine_ls_number_reflns 15166
_refine_ls_number_restraints 0
_refine_ls_restrained_S_all 1.014
_refine_ls_R_factor_all 0.0526
_refine_ls_R_factor_gt 0.0309
_refine_ls_shift/su_max 0.003
_refine_ls_shift/su_mean 0.000
_refine_ls_structure_factor_coef Fsqd
_refine_ls_weighting_details 'w=1/[\s^2^(Fo^2^)+(0.0224P)^2^+0.2985P] where P=(Fo^2^+2Fc^2^)/3'
_refine_ls_weighting_scheme calc
_refine_ls_wR_factor_gt 0.0561
_refine_ls_wR_factor_ref 0.0621
_reflns_number_gt 11243
_reflns_number_total 15166
_reflns_threshold_expression I>2\s(I)
_cod_data_source_file lc5079.cif
_cod_data_source_block gc143
_cod_original_cell_volume 1913.0(3)
_cod_database_code 1546014

loop_
_symmetry_equiv_pos_as_xyz
'x, y, z'
'-x, -y, -z'

loop_
_atom_site_label
_atom_site_type_symbol
_atom_site_fract_x
_atom_site_fract_y
_atom_site_fract_z
_atom_site_U_iso_or_equiv
_atom_site_adp_type
_atom_site_occupancy
_atom_site_symmetry_multiplicity
_atom_site_calc_flag
_atom_site_refinement_flags
_atom_site_disorder_assembly
_atom_site_disorder_group
I1 I 0.307877(11) 0.049887(10) 0.069750(9) 0.01416(3) Uani 1 1 d . . .
C1 C 0.23531(18) 0.03277(16) 0.18019(16) 0.0166(4) Uani 1 1 d . . .
C2 C 0.30159(19) 0.09395(17) 0.29093(16) 0.0198(4) Uani 1 1 d . . .
H2 H 0.3859 0.1500 0.3245 0.024 Uiso 1 1 calc R . .
C3 C 0.2410(2) 0.07108(18) 0.35283(17) 0.0235(4) Uani 1 1 d . . .
H3 H 0.2853 0.1115 0.4293 0.028 Uiso 1 1 calc R . .
C4 C 0.1189(2) -0.00895(18) 0.30389(18) 0.0237(4) Uani 1 1 d . . .
H4 H 0.0785 -0.0233 0.3464 0.028 Uiso 1 1 calc R . .
C5 C 0.05438(19) -0.06868(17) 0.19272(17) 0.0202(4) Uani 1 1 d . . .
H5 H -0.0304 -0.1238 0.1595 0.024 Uiso 1 1 calc R . .
C6 C 0.11259(18) -0.04909(16) 0.12715(16) 0.0163(4) Uani 1 1 d . . .
C7 C 0.05616(17) -0.10786(15) 0.00940(16) 0.0150(4) Uani 1 1 d . . .
C8 C -0.06489(18) -0.19226(16) -0.05664(17) 0.0190(4) Uani 1 1 d . . .
H8 H -0.1182 -0.2163 -0.0264 0.023 Uiso 1 1 calc R . .
C9 C -0.10786(18) -0.24167(17) -0.16776(17) 0.0207(4) Uani 1 1 d . . .
H9 H -0.1915 -0.2994 -0.2128 0.025 Uiso 1 1 calc R . .
C10 C -0.03201(18) -0.20932(17) -0.21585(17) 0.0206(4) Uani 1 1 d . . .
H10 H -0.0647 -0.2451 -0.2922 0.025 Uiso 1 1 calc R . .
C11 C 0.08923(18) -0.12617(16) -0.15293(16) 0.0175(4) Uani 1 1 d . . .
H11 H 0.1425 -0.1029 -0.1835 0.021 Uiso 1 1 calc R . .
C12 C 0.12961(17) -0.07817(15) -0.04236(16) 0.0157(4) Uani 1 1 d . . .
I2 I 0.633491(11) 0.243136(10) 0.068424(9) 0.01480(3) Uani 1 1 d . . .
C13 C 0.70254(18) 0.25133(16) -0.04638(16) 0.0162(4) Uani 1 1 d . . .
C14 C 0.63143(18) 0.18861(16) -0.15719(16) 0.0178(4) Uani 1 1 d . . .
H14 H 0.5451 0.1373 -0.1881 0.021 Uiso 1 1 calc R . .
C15 C 0.69078(19) 0.20311(17) -0.22262(16) 0.0204(4) Uani 1 1 d . . .
H15 H 0.6438 0.1618 -0.2988 0.024 Uiso 1 1 calc R . .
C16 C 0.81643(19) 0.27672(17) -0.17726(17) 0.0207(4) Uani 1 1 d . . .
H16 H 0.8560 0.2853 -0.2221 0.025 Uiso 1 1 calc R . .
C17 C 0.88482(19) 0.33808(16) -0.06626(17) 0.0194(4) Uani 1 1 d . . .
H17 H 0.9714 0.3886 -0.0357 0.023 Uiso 1 1 calc R . .
C18 C 0.82835(18) 0.32717(16) 0.00266(16) 0.0160(4) Uani 1 1 d . . .
C19 C 0.88869(18) 0.38856(15) 0.12059(16) 0.0168(4) Uani 1 1 d . . .
C20 C 1.01372(19) 0.46756(17) 0.18460(17) 0.0220(4) Uani 1 1 d . . .
H20 H 1.0676 0.4850 0.1522 0.026 Uiso 1 1 calc R . .
C21 C 1.0596(2) 0.52069(18) 0.29534(18) 0.0256(5) Uani 1 1 d . . .
H21 H 1.1451 0.5752 0.3383 0.031 Uiso 1 1 calc R . .
C22 C 0.9837(2) 0.49669(18) 0.34644(17) 0.0249(4) Uani 1 1 d . . .
H22 H 1.0181 0.5352 0.4230 0.030 Uiso 1 1 calc R . .
C23 C 0.85979(19) 0.41788(17) 0.28667(17) 0.0214(4) Uani 1 1 d . . .
H23 H 0.8070 0.3995 0.3196 0.026 Uiso 1 1 calc R . .
C24 C 0.81625(17) 0.36688(16) 0.17571(16) 0.0174(4) Uani 1 1 d . . .
Cl1 Cl 0.38302(4) 0.05016(4) -0.11800(4) 0.01886(9) Uani 1 1 d . . .
Cl2 Cl 0.55177(5) 0.25304(5) 0.25592(4) 0.02683(11) Uani 1 1 d . . .
F1 F 0.5394(2) 0.69905(17) 0.34646(19) 0.0772(6) Uani 1 1 d . A .
F2 F 0.47151(17) 0.67956(16) 0.46034(16) 0.0713(6) Uani 1 1 d . A .
F3 F 0.36730(16) 0.56583(17) 0.29269(17) 0.0907(8) Uani 1 1 d . A .
F4 F 0.69102(16) 0.65628(14) 0.56806(12) 0.0579(5) Uani 1 1 d . A .
F5 F 0.74889(15) 0.52872(14) 0.47686(13) 0.0545(5) Uani 1 1 d . A .
F6 F 0.76311(14) 0.68261(15) 0.45961(16) 0.0641(5) Uani 1 1 d . A .
C26 C 0.4832(2) 0.6235(2) 0.3710(2) 0.0449(7) Uani 1 1 d . . .
C27 C 0.6902(2) 0.6039(2) 0.4719(2) 0.0330(5) Uani 1 1 d . . .
C25A C 0.5569(2) 0.54386(19) 0.38260(19) 0.0304(5) Uani 0.50 1 d P A 1
H25A H 0.5670 0.5068 0.3139 0.037 Uiso 0.50 1 calc PR A 1
O1A O 0.4793(3) 0.4585(3) 0.3847(3) 0.0337(8) Uani 0.50 1 d P A 1
H1AO H 0.4964 0.3981 0.3596 0.050 Uiso 0.50 1 calc PR A 1
C25B C 0.5569(2) 0.54386(19) 0.38260(19) 0.0304(5) Uani 0.50 1 d P A 2
H25B H 0.5069 0.4899 0.3996 0.037 Uiso 0.50 1 calc PR A 2
O1B O 0.5513(4) 0.4808(3) 0.2888(3) 0.0477(10) Uani 0.50 1 d P A 2
H1BO H 0.5329 0.4112 0.2752 0.072 Uiso 0.50 1 calc PR A 2
F7 F 0.94217(16) 0.2335(2) 0.40980(16) 0.0818(7) Uani 1 1 d . . .
F8 F 0.95601(13) 0.21016(15) 0.54969(13) 0.0535(4) Uani 1 1 d . . .
F9 F 0.90547(18) 0.06676(18) 0.39993(18) 0.0958(8) Uani 1 1 d . . .
F10 F 0.55637(14) 0.06015(16) 0.40840(15) 0.0574(5) Uani 1 1 d . . .
F11 F 0.68619(19) -0.03150(14) 0.40637(15) 0.0616(5) Uani 1 1 d . . .
F12 F 0.72595(15) 0.11311(14) 0.55209(12) 0.0468(4) Uani 1 1 d . . .
O2 O 0.74180(16) 0.25683(14) 0.45811(13) 0.0366(4) Uani 1 1 d . . .
H1O2 H 0.6902 0.2657 0.4114 0.055 Uiso 1 1 calc R . .
C28 C 0.7494(2) 0.14957(19) 0.41064(17) 0.0262(5) Uani 1 1 d . . .
H28 H 0.7059 0.1145 0.3305 0.031 Uiso 1 1 calc R . .
C29 C 0.8891(2) 0.1639(3) 0.4438(2) 0.0455(7) Uani 1 1 d . . .
C30 C 0.6802(2) 0.0725(2) 0.4454(2) 0.0330(5) Uani 1 1 d . . .
F13 F 0.41800(17) 0.43207(16) 0.08742(15) 0.0665(5) Uani 1 1 d . . .
F14 F 0.22368(14) 0.42353(13) 0.01509(15) 0.0574(5) Uani 1 1 d . . .
F15 F 0.37221(15) 0.52002(13) -0.00857(17) 0.0664(6) Uani 1 1 d . . .
F16 F 0.10445(14) 0.31088(15) -0.20692(15) 0.0583(5) Uani 1 1 d . . .
F17 F 0.20133(17) 0.21447(16) -0.28519(15) 0.0645(5) Uani 1 1 d . . .
F18 F 0.26767(18) 0.39554(17) -0.22320(18) 0.0721(6) Uani 1 1 d . . .
O3 O 0.25523(15) 0.22610(13) -0.08468(15) 0.0333(4) Uani 1 1 d . . .
H1O3 H 0.2827 0.1728 -0.1097 0.050 Uiso 1 1 calc R . .
C31 C 0.3081(2) 0.31910(18) -0.0988(2) 0.0271(5) Uani 1 1 d . . .
H31 H 0.3928 0.3192 -0.1006 0.032 Uiso 1 1 calc R . .
C32 C 0.2197(3) 0.3106(3) -0.2042(3) 0.0436(7) Uani 1 1 d . . .
C33 C 0.3293(2) 0.4239(2) -0.0015(2) 0.0427(7) Uani 1 1 d . . .

loop_
_atom_site_aniso_label
_atom_site_aniso_U_11
_atom_site_aniso_U_22
_atom_site_aniso_U_33
_atom_site_aniso_U_23
_atom_site_aniso_U_13
_atom_site_aniso_U_12
I1 0.01458(6) 0.01232(6) 0.01418(6) 0.00510(5) 0.00672(5) 0.00409(4)
C1 0.0198(9) 0.0152(9) 0.0189(10) 0.0090(8) 0.0114(8) 0.0076(7)
C2 0.0227(10) 0.0162(9) 0.0192(10) 0.0076(8) 0.0095(8) 0.0056(8)
C3 0.0335(12) 0.0204(10) 0.0185(10) 0.0090(8) 0.0132(9) 0.0109(9)
C4 0.0307(11) 0.0237(10) 0.0279(12) 0.0156(9) 0.0203(10) 0.0128(9)
C5 0.0208(9) 0.0187(9) 0.0275(11) 0.0136(9) 0.0141(9) 0.0082(8)
C6 0.0179(9) 0.0131(8) 0.0212(10) 0.0087(8) 0.0104(8) 0.0078(7)
C7 0.0145(8) 0.0128(8) 0.0192(10) 0.0081(7) 0.0076(7) 0.0065(7)
C8 0.0159(9) 0.0161(9) 0.0267(11) 0.0107(8) 0.0098(8) 0.0072(7)
C9 0.0144(9) 0.0159(9) 0.0254(11) 0.0077(8) 0.0043(8) 0.0048(7)
C10 0.0193(9) 0.0182(9) 0.0175(10) 0.0054(8) 0.0038(8) 0.0070(8)
C11 0.0180(9) 0.0152(9) 0.0175(10) 0.0066(8) 0.0074(8) 0.0056(7)
C12 0.0140(8) 0.0122(8) 0.0185(10) 0.0057(7) 0.0061(7) 0.0048(7)
I2 0.01462(6) 0.01354(6) 0.01442(6) 0.00502(5) 0.00678(5) 0.00442(5)
C13 0.0185(9) 0.0154(9) 0.0192(10) 0.0095(8) 0.0109(8) 0.0080(7)
C14 0.0193(9) 0.0156(9) 0.0174(10) 0.0070(8) 0.0082(8) 0.0060(7)
C15 0.0251(10) 0.0206(10) 0.0163(10) 0.0083(8) 0.0106(8) 0.0085(8)
C16 0.0243(10) 0.0205(10) 0.0250(11) 0.0131(9) 0.0159(9) 0.0097(8)
C17 0.0189(9) 0.0149(9) 0.0279(11) 0.0117(8) 0.0126(8) 0.0059(7)
C18 0.0182(9) 0.0126(8) 0.0193(10) 0.0083(7) 0.0089(8) 0.0068(7)
C19 0.0170(9) 0.0108(8) 0.0211(10) 0.0071(8) 0.0070(8) 0.0053(7)
C20 0.0197(10) 0.0172(9) 0.0269(11) 0.0108(9) 0.0085(9) 0.0044(8)
C21 0.0185(10) 0.0178(10) 0.0280(12) 0.0077(9) 0.0035(9) 0.0000(8)
C22 0.0251(11) 0.0203(10) 0.0170(10) 0.0045(8) 0.0031(9) 0.0034(8)
C23 0.0206(10) 0.0190(10) 0.0197(10) 0.0066(8) 0.0075(8) 0.0054(8)
C24 0.0157(9) 0.0130(8) 0.0193(10) 0.0061(8) 0.0054(8) 0.0038(7)
Cl1 0.0176(2) 0.0183(2) 0.0168(2) 0.00571(18) 0.00791(18) 0.00416(18)
Cl2 0.0242(2) 0.0276(3) 0.0162(2) 0.0049(2) 0.0073(2) -0.0006(2)
F1 0.0858(14) 0.0667(13) 0.1142(18) 0.0634(13) 0.0452(13) 0.0489(12)
F2 0.0643(12) 0.0623(12) 0.0723(13) 0.0068(10) 0.0323(10) 0.0446(10)
F3 0.0383(10) 0.0645(13) 0.0895(15) -0.0064(11) -0.0155(10) 0.0261(9)
F4 0.0691(11) 0.0556(11) 0.0255(8) 0.0000(7) 0.0107(8) 0.0345(9)
F5 0.0523(10) 0.0520(10) 0.0404(9) 0.0074(8) 0.0064(8) 0.0355(8)
F6 0.0325(9) 0.0551(11) 0.0858(14) 0.0259(10) 0.0234(9) -0.0002(8)
C26 0.0296(13) 0.0315(14) 0.0487(17) 0.0032(13) 0.0074(12) 0.0126(11)
C27 0.0320(12) 0.0297(12) 0.0288(13) 0.0064(10) 0.0121(11) 0.0129(10)
C25A 0.0263(11) 0.0227(11) 0.0307(13) 0.0046(10) 0.0096(10) 0.0087(9)
O1A 0.0324(17) 0.0185(15) 0.046(2) 0.0068(15) 0.0261(16) 0.0063(14)
C25B 0.0263(11) 0.0227(11) 0.0307(13) 0.0046(10) 0.0096(10) 0.0087(9)
O1B 0.076(3) 0.038(2) 0.0243(19) 0.0094(17) 0.0196(19) 0.026(2)
F7 0.0443(10) 0.1168(18) 0.0588(12) 0.0298(12) 0.0302(10) -0.0049(11)
F8 0.0282(8) 0.0712(12) 0.0381(9) 0.0153(9) 0.0022(7) 0.0168(8)
F9 0.0518(11) 0.0849(15) 0.0982(17) -0.0079(12) 0.0276(11) 0.0434(11)
F10 0.0283(8) 0.0738(12) 0.0692(12) 0.0403(10) 0.0183(8) 0.0087(8)
F11 0.0957(14) 0.0361(9) 0.0596(12) 0.0258(9) 0.0352(11) 0.0273(10)
F12 0.0570(10) 0.0663(11) 0.0322(8) 0.0296(8) 0.0270(8) 0.0266(9)
O2 0.0384(10) 0.0276(9) 0.0247(9) 0.0046(7) 0.0015(8) 0.0111(8)
C28 0.0271(11) 0.0284(11) 0.0159(10) 0.0055(9) 0.0083(9) 0.0085(9)
C29 0.0342(14) 0.0544(18) 0.0338(15) 0.0070(13) 0.0176(12) 0.0153(13)
C30 0.0362(13) 0.0374(14) 0.0290(13) 0.0172(11) 0.0151(11) 0.0161(11)
F13 0.0518(10) 0.0642(12) 0.0520(11) 0.0023(9) 0.0169(9) 0.0243(9)
F14 0.0403(9) 0.0379(9) 0.0935(14) 0.0176(9) 0.0453(9) 0.0178(7)
F15 0.0446(9) 0.0207(8) 0.1272(17) 0.0223(10) 0.0481(11) 0.0101(7)
F16 0.0309(8) 0.0693(12) 0.0844(14) 0.0468(11) 0.0174(9) 0.0279(8)
F17 0.0646(12) 0.0662(13) 0.0495(11) 0.0207(10) 0.0139(9) 0.0302(10)
F18 0.0783(13) 0.0819(14) 0.1060(17) 0.0793(14) 0.0481(13) 0.0387(11)
O3 0.0319(9) 0.0249(8) 0.0621(12) 0.0281(9) 0.0305(9) 0.0154(7)
C31 0.0189(10) 0.0220(10) 0.0482(15) 0.0208(11) 0.0180(10) 0.0090(8)
C32 0.0396(15) 0.0447(16) 0.064(2) 0.0390(16) 0.0230(14) 0.0213(13)
C33 0.0258(12) 0.0299(13) 0.067(2) 0.0163(14) 0.0235(14) 0.0110(11)

loop_
_atom_type_symbol
_atom_type_description
_atom_type_scat_dispersion_real
_atom_type_scat_dispersion_imag
_atom_type_scat_source
C C 0.0033 0.0016 'International Tables Vol C Tables 4.2.6.8 and 6.1.1.4'
H H 0.0000 0.0000 'International Tables Vol C Tables 4.2.6.8 and 6.1.1.4'
O O 0.0106 0.0060 'International Tables Vol C Tables 4.2.6.8 and 6.1.1.4'
F F 0.0171 0.0103 'International Tables Vol C Tables 4.2.6.8 and 6.1.1.4'
Cl Cl 0.1484 0.1585 'International Tables Vol C Tables 4.2.6.8 and 6.1.1.4'
I I -0.4742 1.8119 'International Tables Vol C Tables 4.2.6.8 and 6.1.1.4'

loop_
_geom_angle_atom_site_label_1
_geom_angle_atom_site_label_2
_geom_angle_atom_site_label_3
_geom_angle
C12 I1 C1 81.96(7)
C2 C1 C6 123.35(18)
C2 C1 I1 125.06(14)
C6 C1 I1 111.59(14)
C1 C2 C3 118.19(18)
C1 C2 H2 120.9
C3 C2 H2 120.9
C4 C3 C2 120.6(2)
C4 C3 H3 119.7
C2 C3 H3 119.7
C3 C4 C5 119.96(19)
C3 C4 H4 120.0
C5 C4 H4 120.0
C4 C5 C6 121.19(18)
C4 C5 H5 119.4
C6 C5 H5 119.4
C1 C6 C5 116.66(18)
C1 C6 C7 116.76(17)
C5 C6 C7 126.57(17)
C8 C7 C12 116.66(18)
C8 C7 C6 124.67(17)
C12 C7 C6 118.67(16)
C7 C8 C9 119.25(18)
C7 C8 H8 120.4
C9 C8 H8 120.4
C8 C9 C10 122.27(18)
C8 C9 H9 118.9
C10 C9 H9 118.9
C11 C10 C9 120.24(19)
C11 C10 H10 119.9
C9 C10 H10 119.9
C10 C11 C12 116.30(18)
C10 C11 H11 121.8
C12 C11 H11 121.8
C11 C12 C7 125.28(17)
C11 C12 I1 123.69(14)
C7 C12 I1 111.03(13)
C24 I2 C13 81.65(8)
C18 C13 C14 123.31(18)
C18 C13 I2 111.96(14)
C14 C13 I2 124.73(14)
C13 C14 C15 118.03(18)
C13 C14 H14 121.0
C15 C14 H14 121.0
C16 C15 C14 120.62(19)
C16 C15 H15 119.7
C14 C15 H15 119.7
C15 C16 C17 119.90(18)
C15 C16 H16 120.1
C17 C16 H16 120.1
C16 C17 C18 121.35(18)
C16 C17 H17 119.3
C18 C17 H17 119.3
C13 C18 C17 116.78(18)
C13 C18 C19 116.40(17)
C17 C18 C19 126.81(17)
C20 C19 C24 116.14(18)
C20 C19 C18 125.23(18)
C24 C19 C18 118.63(16)
C21 C20 C19 119.86(19)
C21 C20 H20 120.1
C19 C20 H20 120.1
C20 C21 C22 121.92(19)
C20 C21 H21 119.0
C22 C21 H21 119.0
C23 C22 C21 120.5(2)
C23 C22 H22 119.8
C21 C22 H22 119.8
C22 C23 C24 116.17(19)
C22 C23 H23 121.9
C24 C23 H23 121.9
C23 C24 C19 125.42(18)
C23 C24 I2 123.25(14)
C19 C24 I2 111.31(14)
F2 C26 F3 107.5(2)
F2 C26 F1 109.8(2)
F3 C26 F1 104.7(3)
F2 C26 C25A 109.7(3)
F3 C26 C25A 112.5(2)
F1 C26 C25A 112.5(2)
F4 C27 F6 108.3(2)
F4 C27 F5 104.2(2)
F6 C27 F5 108.0(2)
F4 C27 C25A 112.7(2)
F6 C27 C25A 111.3(2)
F5 C27 C25A 112.13(19)
O1A C25A C27 115.4(3)
O1A C25A C26 106.6(2)
C27 C25A C26 115.52(19)
O1A C25A H25A 106.2
C27 C25A H25A 106.2
C26 C25A H25A 106.2
C28 O2 H1O2 109.5
O2 C28 C29 108.48(19)
O2 C28 C30 108.42(18)
C29 C28 C30 112.3(2)
O2 C28 H28 109.2
C29 C28 H28 109.2
C30 C28 H28 109.2
F9 C29 F8 105.9(3)
F9 C29 F7 107.0(2)
F8 C29 F7 108.9(2)
F9 C29 C28 112.8(2)
F8 C29 C28 114.0(2)
F7 C29 C28 108.0(2)
F11 C30 F10 107.7(2)
F11 C30 F12 104.5(2)
F10 C30 F12 108.41(19)
F11 C30 C28 112.7(2)
F10 C30 C28 108.16(19)
F12 C30 C28 115.0(2)
C31 O3 H1O3 109.5
O3 C31 C33 104.5(2)
O3 C31 C32 111.99(19)
C33 C31 C32 113.0(2)
O3 C31 H31 109.1
C33 C31 H31 109.1
C32 C31 H31 109.1
F17 C32 F16 107.5(2)
F17 C32 F18 105.9(3)
F16 C32 F18 107.2(2)
F17 C32 C31 109.3(2)
F16 C32 C31 112.3(2)
F18 C32 C31 114.4(2)
F14 C33 F15 107.62(19)
F14 C33 F13 106.8(2)
F15 C33 F13 108.9(2)
F14 C33 C31 113.2(2)
F15 C33 C31 110.4(2)
F13 C33 C31 109.9(2)

loop_
_geom_bond_atom_site_label_1
_geom_bond_atom_site_label_2
_geom_bond_distance
I1 C12 2.0768(19)
I1 C1 2.1327(18)
C1 C2 1.378(3)
C1 C6 1.380(3)
C2 C3 1.408(3)
C2 H2 0.9500
C3 C4 1.371(3)
C3 H3 0.9500
C4 C5 1.382(3)
C4 H4 0.9500
C5 C6 1.422(3)
C5 H5 0.9500
C6 C7 1.461(3)
C7 C8 1.380(3)
C7 C12 1.415(3)
C8 C9 1.389(3)
C8 H8 0.9500
C9 C10 1.404(3)
C9 H9 0.9500
C10 C11 1.373(3)
C10 H10 0.9500
C11 C12 1.385(3)
C11 H11 0.9500
I2 C24 2.0809(19)
I2 C13 2.1305(19)
C13 C18 1.383(3)
C13 C14 1.385(3)
C14 C15 1.406(3)
C14 H14 0.9500
C15 C16 1.378(3)
C15 H15 0.9500
C16 C17 1.384(3)
C16 H16 0.9500
C17 C18 1.415(3)
C17 H17 0.9500
C18 C19 1.462(3)
C19 C20 1.387(3)
C19 C24 1.411(3)
C20 C21 1.378(3)
C20 H20 0.9500
C21 C22 1.401(3)
C21 H21 0.9500
C22 C23 1.374(3)
C22 H22 0.9500
C23 C24 1.384(3)
C23 H23 0.9500
F1 C26 1.331(3)
F2 C26 1.308(3)
F3 C26 1.311(3)
F4 C27 1.317(3)
F5 C27 1.342(3)
F6 C27 1.332(3)
C26 C25A 1.531(3)
C27 C25A 1.504(3)
C25A O1A 1.332(4)
C25A H25A 1.0000
O1A H1AO 0.8400
O1B H1BO 0.8400
F7 C29 1.361(3)
F8 C29 1.332(3)
F9 C29 1.289(3)
F10 C30 1.337(3)
F11 C30 1.309(3)
F12 C30 1.339(3)
O2 C28 1.364(2)
O2 H1O2 0.8400
C28 C29 1.509(3)
C28 C30 1.532(3)
C28 H28 1.0000
F13 C33 1.363(3)
F14 C33 1.332(3)
F15 C33 1.347(3)
F16 C32 1.339(3)
F17 C32 1.291(3)
F18 C32 1.341(3)
O3 C31 1.404(2)
O3 H1O3 0.8400
C31 C33 1.473(3)
C31 C32 1.544(4)
C31 H31 1.0000

loop_
_geom_hbond_atom_site_label_D
_geom_hbond_atom_site_label_H
_geom_hbond_atom_site_label_A
_geom_hbond_distance_DH
_geom_hbond_distance_HA
_geom_hbond_distance_DA
_geom_hbond_angle_DHA
_geom_hbond_site_symmetry_A
C2 H2 Cl2 0.95 2.83 3.573(2) 136.0 .
C11 H11 Cl1 0.95 2.75 3.530(2) 139.3 .
C14 H14 Cl1 0.95 2.71 3.468(2) 137.0 .
C23 H23 Cl2 0.95 2.86 3.632(2) 138.6 .
C23 H23 F5 0.95 2.68 3.399(3) 133.4 .
O1A H1AO Cl2 0.84 2.31 3.116(3) 162.5 .
O1B H1BO Cl2 0.84 2.09 2.901(4) 161.2 .
O2 H1O2 Cl2 0.84 2.31 3.1360(18) 167.1 .
C28 H28 Cl1 1.00 2.75 3.688(2) 157.3 2_655
O3 H1O3 Cl1 0.84 2.19 2.9972(15) 160.9 .
C31 H31 F15 1.00 2.66 3.423(3) 133.5 2_665

loop_
_geom_torsion_atom_site_label_1
_geom_torsion_atom_site_label_2
_geom_torsion_atom_site_label_3
_geom_torsion_atom_site_label_4
_geom_torsion
C12 I1 C1 C2 178.81(17)
C12 I1 C1 C6 -0.47(13)
C6 C1 C2 C3 0.4(3)
I1 C1 C2 C3 -178.83(13)
C1 C2 C3 C4 -0.8(3)
C2 C3 C4 C5 0.5(3)
C3 C4 C5 C6 0.2(3)
C2 C1 C6 C5 0.3(3)
I1 C1 C6 C5 179.57(12)
C2 C1 C6 C7 -179.02(17)
I1 C1 C6 C7 0.3(2)
C4 C5 C6 C1 -0.6(3)
C4 C5 C6 C7 178.66(18)
C1 C6 C7 C8 179.67(17)
C5 C6 C7 C8 0.4(3)
C1 C6 C7 C12 0.2(2)
C5 C6 C7 C12 -178.99(17)
C12 C7 C8 C9 -0.6(2)
C6 C7 C8 C9 179.92(17)
C7 C8 C9 C10 0.4(3)
C8 C9 C10 C11 0.0(3)
C9 C10 C11 C12 -0.1(3)
C10 C11 C12 C7 -0.2(3)
C10 C11 C12 I1 -179.45(13)
C8 C7 C12 C11 0.6(3)
C6 C7 C12 C11 -179.96(17)
C8 C7 C12 I1 179.90(13)
C6 C7 C12 I1 -0.6(2)
C1 I1 C12 C11 179.93(16)
C1 I1 C12 C7 0.58(12)
C24 I2 C13 C18 1.76(13)
C24 I2 C13 C14 -178.40(16)
C18 C13 C14 C15 0.1(3)
I2 C13 C14 C15 -179.75(13)
C13 C14 C15 C16 0.7(3)
C14 C15 C16 C17 -0.7(3)
C15 C16 C17 C18 -0.1(3)
C14 C13 C18 C17 -0.8(3)
I2 C13 C18 C17 179.05(13)
C14 C13 C18 C19 178.66(16)
I2 C13 C18 C19 -1.5(2)
C16 C17 C18 C13 0.8(3)
C16 C17 C18 C19 -178.58(17)
C13 C18 C19 C20 179.74(17)
C17 C18 C19 C20 -0.9(3)
C13 C18 C19 C24 0.1(2)
C17 C18 C19 C24 179.44(17)
C24 C19 C20 C21 -0.8(3)
C18 C19 C20 C21 179.49(18)
C19 C20 C21 C22 0.6(3)
C20 C21 C22 C23 0.3(3)
C21 C22 C23 C24 -0.9(3)
C22 C23 C24 C19 0.7(3)
C22 C23 C24 I2 178.96(14)
C20 C19 C24 C23 0.2(3)
C18 C19 C24 C23 179.91(17)
C20 C19 C24 I2 -178.26(13)
C18 C19 C24 I2 1.4(2)
C13 I2 C24 C23 179.80(17)
C13 I2 C24 C19 -1.69(13)
F4 C27 C25A O1A -62.2(3)
F6 C27 C25A O1A 176.0(2)
F5 C27 C25A O1A 55.0(3)
F4 C27 C25A C26 63.1(3)
F6 C27 C25A C26 -58.7(3)
F5 C27 C25A C26 -179.7(2)
F2 C26 C25A O1A 70.1(3)
F3 C26 C25A O1A -49.5(4)
F1 C26 C25A O1A -167.5(3)
F2 C26 C25A C27 -59.6(3)
F3 C26 C25A C27 -179.2(2)
F1 C26 C25A C27 62.8(3)
O2 C28 C29 F9 -178.1(2)
C30 C28 C29 F9 62.1(3)
O2 C28 C29 F8 61.1(3)
C30 C28 C29 F8 -58.7(3)
O2 C28 C29 F7 -60.1(3)
C30 C28 C29 F7 -179.9(2)
O2 C28 C30 F11 -177.90(19)
C29 C28 C30 F11 -58.0(3)
O2 C28 C30 F10 63.1(2)
C29 C28 C30 F10 -177.1(2)
O2 C28 C30 F12 -58.2(2)
C29 C28 C30 F12 61.6(3)
O3 C31 C32 F17 -59.6(3)
C33 C31 C32 F17 -177.2(2)
O3 C31 C32 F16 59.6(3)
C33 C31 C32 F16 -58.1(3)
O3 C31 C32 F18 -178.0(2)
C33 C31 C32 F18 64.3(3)
O3 C31 C33 F14 -55.1(3)
C32 C31 C33 F14 66.9(3)
O3 C31 C33 F15 -175.78(18)
C32 C31 C33 F15 -53.8(3)
O3 C31 C33 F13 64.2(2)
C32 C31 C33 F13 -173.9(2)
